data_4336300
loop_
_publ_author_name
'Eran Fogler'
'Mark A. Iron'
'Jing Zhang'
'Yehoshoa Ben-David'
'Yael Diskin-Posner'
'Gregory Leitus'
'Linda J. W. Shimon'
'David Milstein'

_publ_section_title
;
 Ru(0) and Ru(II) Nitrosyl Pincer Complexes: Structure, Reactivity, and
 Catalytic Activity
;
_journal_name_full 'Inorganic Chemistry'
_journal_page_first 11469
_journal_page_last 11479
_journal_paper_doi 10.1021/ic401780p
_journal_volume 52
_journal_year 2013
_chemical_formula_moiety 'C23 H43 Cl2 N2 O P2 Ru, C32 H12 B F24, C4 H10 O'
_chemical_formula_sum 'C59 H65 B Cl2 F24 N2 O2 P2 Ru'
_chemical_formula_weight 1534.85
_chemical_name_systematic
; 
 ? 
;
_space_group_IT_number 14
_symmetry_cell_setting monoclinic
_symmetry_space_group_name_Hall '-P 2ybc'
_symmetry_space_group_name_H-M 'P 1 21/c 1'
_atom_sites_solution_hydrogens geom
_atom_sites_solution_primary direct
_atom_sites_solution_secondary difmap
_audit_creation_method SHELXL-97
_cell_angle_alpha 90.00
_cell_angle_beta 97.092(2)
_cell_angle_gamma 90.00
_cell_formula_units_Z 4
_cell_length_a 13.7611(5)
_cell_length_b 23.5911(7)
_cell_length_c 20.3726(6)
_cell_measurement_reflns_used 121182
_cell_measurement_temperature 100(2)
_cell_measurement_theta_max 33.29
_cell_measurement_theta_min 0.983
_cell_volume 6563.1(4)
_computing_cell_refinement 'Bruker Apex2'
_computing_data_collection 'Bruker Apex2'
_computing_data_reduction 'Bruker Apex2'
_computing_molecular_graphics 'Bruker SHELXTL'
_computing_publication_material 'Bruker SHELXTL'
_computing_structure_refinement 'SHELXL-97 (Sheldrick, 1997)'
_computing_structure_solution 'SHELXS-97 (Sheldrick, 1990)'
_diffrn_ambient_temperature 100(2)
_diffrn_measured_fraction_theta_full 0.991
_diffrn_measured_fraction_theta_max 0.991
_diffrn_measurement_device_type 'Bruker KappaApexII CCD'
_diffrn_measurement_method 'phi and omega scans'
_diffrn_radiation_monochromator graphite
_diffrn_radiation_source 'fine-focus sealed tube'
_diffrn_radiation_type MoK\a
_diffrn_radiation_wavelength 0.71073
_diffrn_reflns_av_R_equivalents 0.0511
_diffrn_reflns_av_sigmaI/netI 0.0528
_diffrn_reflns_limit_h_max 21
_diffrn_reflns_limit_h_min -19
_diffrn_reflns_limit_k_max 36
_diffrn_reflns_limit_k_min -36
_diffrn_reflns_limit_l_max 31
_diffrn_reflns_limit_l_min -28
_diffrn_reflns_number 121182
_diffrn_reflns_theta_full 33.29
_diffrn_reflns_theta_max 33.29
_diffrn_reflns_theta_min 1.72
_exptl_absorpt_coefficient_mu 0.480
_exptl_absorpt_correction_T_max 0.9535
_exptl_absorpt_correction_T_min 0.7952
_exptl_absorpt_correction_type multi-scan
_exptl_absorpt_process_details 'Bruker SHELXTL'
_exptl_crystal_colour green
_exptl_crystal_density_diffrn 1.553
_exptl_crystal_description plate
_exptl_crystal_F_000 3112
_exptl_crystal_size_max 0.50
_exptl_crystal_size_mid 0.30
_exptl_crystal_size_min 0.10
_refine_diff_density_max 1.228
_refine_diff_density_min -0.934
_refine_diff_density_rms 0.094
_refine_ls_extinction_method none
_refine_ls_goodness_of_fit_ref 1.024
_refine_ls_hydrogen_treatment constr
_refine_ls_matrix_type full
_refine_ls_number_parameters 1016
_refine_ls_number_reflns 25096
_refine_ls_number_restraints 48
_refine_ls_restrained_S_all 1.049
_refine_ls_R_factor_all 0.0982
_refine_ls_R_factor_gt 0.0531
_refine_ls_shift/su_max 0.001
_refine_ls_shift/su_mean 0.000
_refine_ls_structure_factor_coef Fsqd
_refine_ls_weighting_details 'calc w=1/[\s^2^(Fo^2^)+(0.0626P)^2^+7.7675P] where P=(Fo^2^+2Fc^2^)/3'
_refine_ls_weighting_scheme calc
_refine_ls_wR_factor_gt 0.1259
_refine_ls_wR_factor_ref 0.1501
_reflns_number_gt 16364
_reflns_number_total 25096
_reflns_threshold_expression >2sigma(I)
_cod_data_source_file ic401780p_si_002_3.cif
_cod_data_source_block m954
_cod_original_sg_symbol_Hall -P2ybc
_cod_database_code 4336300

loop_
_symmetry_equiv_pos_as_xyz
'x, y, z'
'-x, y+1/2, -z+1/2'
'-x, -y, -z'
'x, -y-1/2, z-1/2'

loop_
_atom_site_label
_atom_site_type_symbol
_atom_site_fract_x
_atom_site_fract_y
_atom_site_fract_z
_atom_site_U_iso_or_equiv
_atom_site_adp_type
_atom_site_occupancy
_atom_site_symmetry_multiplicity
_atom_site_calc_flag
_atom_site_refinement_flags
_atom_site_disorder_assembly
_atom_site_disorder_group
Ru1 Ru 0.581482(13) -0.042644(8) -0.160899(10) 0.02325(5) Uani 1 1 d . . .
Cl1 Cl 0.4528(2) -0.0258(5) -0.09888(19) 0.0492(10) Uani 0.44(2) 1 d P A 1
Cl1A Cl 0.45065(14) -0.0515(4) -0.09516(11) 0.0422(13) Uani 0.56(2) 1 d P A 2
Cl2 Cl 0.53949(16) -0.12864(9) -0.20953(10) 0.0267(5) Uani 0.499(6) 1 d P A 1
N1 N 0.6238(4) 0.0187(3) -0.1157(3) 0.0294(10) Uani 0.499(6) 1 d P A 1
O1 O 0.6496(4) 0.0584(2) -0.0884(3) 0.0573(18) Uani 0.499(6) 1 d P A 1
Cl2A Cl 0.65176(12) 0.04470(8) -0.12852(9) 0.0329(7) Uani 0.501(6) 1 d P A 2
N1A N 0.5294(5) -0.1076(4) -0.1982(4) 0.0441(19) Uani 0.501(6) 1 d P A 2
O1A O 0.5157(6) -0.1448(4) -0.2245(4) 0.0599(19) Uani 0.501(6) 1 d P A 2
P1 P 0.69560(5) -0.09847(3) -0.08537(3) 0.02939(14) Uani 1 1 d . A .
P2 P 0.50218(4) 0.00953(3) -0.25732(3) 0.02598(13) Uani 1 1 d . A .
N2 N 0.69592(13) -0.04660(8) -0.21955(9) 0.0179(3) Uani 1 1 d . A .
C1 C 0.7586(2) -0.12831(11) -0.15166(12) 0.0291(5) Uani 1 1 d . . .
H1A H 0.8256 -0.1397 -0.1331 0.035 Uiso 1 1 calc R A .
H1B H 0.7233 -0.1628 -0.1691 0.035 Uiso 1 1 calc R . .
C2 C 0.76499(16) -0.08749(10) -0.20765(11) 0.0205(4) Uani 1 1 d . A .
C3 C 0.83853(17) -0.09260(11) -0.24810(12) 0.0260(5) Uani 1 1 d . . .
H3 H 0.8872 -0.1211 -0.2396 0.031 Uiso 1 1 calc R A .
C4 C 0.84072(18) -0.05609(12) -0.30062(13) 0.0303(5) Uani 1 1 d . A .
H4 H 0.8907 -0.0595 -0.3287 0.036 Uiso 1 1 calc R . .
C5 C 0.77045(18) -0.01471(12) -0.31233(12) 0.0286(5) Uani 1 1 d . . .
H5 H 0.7714 0.0106 -0.3485 0.034 Uiso 1 1 calc R A .
C6 C 0.69802(16) -0.01019(10) -0.27081(11) 0.0222(4) Uani 1 1 d . A .
C7 C 0.61961(19) 0.03461(11) -0.28151(15) 0.0309(5) Uani 1 1 d . . .
H7A H 0.6102 0.0456 -0.3288 0.037 Uiso 1 1 calc R A .
H7B H 0.6411 0.0687 -0.2553 0.037 Uiso 1 1 calc R . .
C8 C 0.7930(2) -0.05898(13) -0.03105(13) 0.0341(6) Uani 1 1 d . . .
C9 C 0.7456(3) -0.01958(19) 0.01695(16) 0.0578(10) Uani 1 1 d . A .
H9A H 0.7349 -0.0408 0.0567 0.087 Uiso 1 1 calc R . .
H9B H 0.6828 -0.0055 -0.0049 0.087 Uiso 1 1 calc R . .
H9C H 0.7892 0.0125 0.0293 0.087 Uiso 1 1 calc R . .
C10 C 0.8677(3) -0.09748(17) 0.00968(16) 0.0495(8) Uani 1 1 d . A .
H10D H 0.9199 -0.0742 0.0332 0.074 Uiso 1 1 calc R . .
H10E H 0.8960 -0.1239 -0.0199 0.074 Uiso 1 1 calc R . .
H10F H 0.8349 -0.1189 0.0418 0.074 Uiso 1 1 calc R . .
C11 C 0.8515(2) -0.02391(14) -0.07588(15) 0.0397(6) Uani 1 1 d . A .
H11A H 0.8973 0.0009 -0.0487 0.060 Uiso 1 1 calc R . .
H11B H 0.8065 -0.0008 -0.1058 0.060 Uiso 1 1 calc R . .
H11C H 0.8881 -0.0494 -0.1018 0.060 Uiso 1 1 calc R . .
C12 C 0.6503(3) -0.1609(2) -0.03996(18) 0.0680(13) Uani 1 1 d . . .
C13 C 0.6350(9) -0.1514(8) 0.0254(5) 0.055(3) Uani 0.54(3) 1 d P A 1
H13A H 0.6168 -0.1871 0.0453 0.082 Uiso 0.54(3) 1 calc PR A 1
H13B H 0.5821 -0.1238 0.0267 0.082 Uiso 0.54(3) 1 calc PR A 1
H13C H 0.6951 -0.1367 0.0503 0.082 Uiso 0.54(3) 1 calc PR A 1
C14 C 0.7423(12) -0.2133(6) -0.0366(7) 0.063(3) Uani 0.54(3) 1 d P A 1
H14A H 0.8039 -0.1979 -0.0142 0.094 Uiso 0.54(3) 1 calc PR A 1
H14B H 0.7516 -0.2248 -0.0816 0.094 Uiso 0.54(3) 1 calc PR A 1
H14C H 0.7227 -0.2462 -0.0121 0.094 Uiso 0.54(3) 1 calc PR A 1
C15 C 0.5455(10) -0.1770(7) -0.0765(5) 0.052(3) Uani 0.54(3) 1 d P A 1
H15A H 0.5518 -0.1897 -0.1216 0.077 Uiso 0.54(3) 1 calc PR A 1
H15B H 0.5027 -0.1437 -0.0783 0.077 Uiso 0.54(3) 1 calc PR A 1
H15C H 0.5173 -0.2075 -0.0523 0.077 Uiso 0.54(3) 1 calc PR A 1
C13A C 0.6127(14) -0.1272(8) 0.0287(6) 0.058(4) Uani 0.46(3) 1 d P A 2
H13D H 0.5694 -0.1525 0.0499 0.087 Uiso 0.46(3) 1 calc PR A 2
H13E H 0.5773 -0.0924 0.0146 0.087 Uiso 0.46(3) 1 calc PR A 2
H13F H 0.6701 -0.1178 0.0602 0.087 Uiso 0.46(3) 1 calc PR A 2
C14A C 0.7085(15) -0.2028(6) -0.0237(6) 0.053(3) Uani 0.46(3) 1 d P A 2
H14D H 0.7647 -0.1895 0.0066 0.079 Uiso 0.46(3) 1 calc PR A 2
H14E H 0.7314 -0.2187 -0.0635 0.079 Uiso 0.46(3) 1 calc PR A 2
H14F H 0.6735 -0.2321 -0.0018 0.079 Uiso 0.46(3) 1 calc PR A 2
C15A C 0.5730(12) -0.1989(7) -0.0812(6) 0.052(3) Uani 0.46(3) 1 d P A 2
H15D H 0.5974 -0.2101 -0.1225 0.079 Uiso 0.46(3) 1 calc PR A 2
H15E H 0.5117 -0.1778 -0.0913 0.079 Uiso 0.46(3) 1 calc PR A 2
H15F H 0.5611 -0.2329 -0.0556 0.079 Uiso 0.46(3) 1 calc PR A 2
C16 C 0.4275(2) 0.07492(13) -0.2453(2) 0.0493(9) Uani 1 1 d . . .
C17 C 0.4355(3) 0.11936(15) -0.3005(3) 0.0737(14) Uani 1 1 d . A .
H17A H 0.3981 0.1533 -0.2917 0.111 Uiso 1 1 calc R . .
H17B H 0.4092 0.1033 -0.3434 0.111 Uiso 1 1 calc R . .
H17C H 0.5044 0.1296 -0.3012 0.111 Uiso 1 1 calc R . .
C18 C 0.4647(3) 0.10275(18) -0.1788(3) 0.0715(14) Uani 1 1 d . A .
H18A H 0.5319 0.1161 -0.1797 0.107 Uiso 1 1 calc R . .
H18B H 0.4634 0.0750 -0.1431 0.107 Uiso 1 1 calc R . .
H18C H 0.4225 0.1349 -0.1710 0.107 Uiso 1 1 calc R . .
C19 C 0.3209(2) 0.05661(17) -0.2422(3) 0.0694(14) Uani 1 1 d . A .
H19P H 0.3197 0.0249 -0.2112 0.104 Uiso 1 1 calc R . .
H19Q H 0.2912 0.0448 -0.2862 0.104 Uiso 1 1 calc R . .
H19R H 0.2839 0.0885 -0.2270 0.104 Uiso 1 1 calc R . .
C20 C 0.44435(19) -0.03250(11) -0.33099(13) 0.0289(5) Uani 1 1 d . . .
C21 C 0.4048(3) 0.00505(15) -0.39013(17) 0.0499(9) Uani 1 1 d . A .
H21A H 0.4570 0.0301 -0.4015 0.075 Uiso 1 1 calc R . .
H21B H 0.3501 0.0280 -0.3783 0.075 Uiso 1 1 calc R . .
H21C H 0.3821 -0.0190 -0.4282 0.075 Uiso 1 1 calc R . .
C22 C 0.35947(19) -0.06886(13) -0.31162(16) 0.0371(6) Uani 1 1 d . A .
H22A H 0.3003 -0.0456 -0.3132 0.056 Uiso 1 1 calc R . .
H22B H 0.3767 -0.0836 -0.2667 0.056 Uiso 1 1 calc R . .
H22C H 0.3474 -0.1006 -0.3426 0.056 Uiso 1 1 calc R . .
C23 C 0.5231(2) -0.07035(13) -0.35609(13) 0.0331(6) Uani 1 1 d . A .
H23A H 0.4920 -0.0967 -0.3894 0.050 Uiso 1 1 calc R . .
H23B H 0.5573 -0.0918 -0.3190 0.050 Uiso 1 1 calc R . .
H23C H 0.5703 -0.0466 -0.3758 0.050 Uiso 1 1 calc R . .
B1 B 0.04853(18) 0.67547(10) 0.11488(12) 0.0179(4) Uani 1 1 d . . .
F1 F 0.09581(18) 0.41143(7) 0.12802(10) 0.0537(5) Uani 1 1 d . . .
F2 F 0.09247(16) 0.46328(7) 0.04153(9) 0.0445(4) Uani 1 1 d . . .
F3 F -0.03943(15) 0.44611(8) 0.08202(12) 0.0556(6) Uani 1 1 d . . .
F4 F 0.20054(14) 0.56354(10) 0.34480(9) 0.0517(5) Uani 1 1 d . . .
F5 F 0.05237(16) 0.58460(10) 0.35082(8) 0.0517(5) Uani 1 1 d . . .
F6 F 0.09354(19) 0.49784(9) 0.34456(9) 0.0635(7) Uani 1 1 d . . .
F7 F -0.2519(2) 0.80546(8) 0.19276(11) 0.0696(7) Uani 1 1 d . . .
F8 F -0.35631(17) 0.74186(14) 0.20652(15) 0.0918(10) Uani 1 1 d U . .
F9 F -0.22062(17) 0.74307(9) 0.26644(9) 0.0557(6) Uani 1 1 d . . .
F10 F -0.29213(15) 0.56372(8) 0.02475(10) 0.0483(5) Uani 1 1 d . . .
F11 F -0.39084(12) 0.63340(9) 0.00519(10) 0.0492(5) Uani 1 1 d . . .
F12 F -0.26763(13) 0.62482(9) -0.04889(8) 0.0437(4) Uani 1 1 d . . .
F13 F -0.0157(4) 0.88309(15) 0.2026(4) 0.087(2) Uani 0.572(7) 1 d P B 1
F14 F 0.0626(5) 0.9032(2) 0.1251(2) 0.0642(15) Uani 0.572(7) 1 d P B 1
F15 F 0.1276(4) 0.92226(17) 0.2210(3) 0.0675(17) Uani 0.572(7) 1 d PU B 1
F13A F 0.0656(5) 0.8995(2) 0.2513(3) 0.060(2) Uani 0.428(7) 1 d P B 2
F14A F 0.0193(6) 0.8942(3) 0.1462(4) 0.066(2) Uani 0.428(7) 1 d PU B 2
F15A F 0.1607(5) 0.9228(2) 0.1838(4) 0.0631(19) Uani 0.428(7) 1 d P B 2
F16 F 0.41644(17) 0.74354(15) 0.24780(15) 0.0918(10) Uani 1 1 d . . .
F17 F 0.33693(15) 0.69566(12) 0.30915(12) 0.0684(7) Uani 1 1 d . . .
F18 F 0.3559(3) 0.78028(16) 0.3328(2) 0.0747(17) Uani 0.776(9) 1 d P C 1
F18A F 0.3886(7) 0.8000(4) 0.2809(8) 0.069(5) Uani 0.224(9) 1 d PU C 2
F19 F 0.36876(15) 0.63223(11) -0.00294(14) 0.0741(8) Uani 1 1 d . . .
F20 F 0.27801(16) 0.56373(9) -0.03688(11) 0.0556(5) Uani 1 1 d U . .
F21 F 0.3131(2) 0.62354(12) -0.10615(11) 0.0817(9) Uani 1 1 d . . .
F22 F -0.0492(4) 0.7803(3) -0.1102(2) 0.0710(16) Uani 0.660(7) 1 d PU D 1
F23 F 0.0787(3) 0.7805(2) -0.1579(3) 0.0729(16) Uani 0.660(7) 1 d P D 1
F24 F -0.0201(4) 0.71513(17) -0.17729(19) 0.0806(19) Uani 0.660(7) 1 d P D 1
F22A F -0.0061(8) 0.8035(4) -0.1030(5) 0.068(3) Uani 0.340(7) 1 d P D 2
F23A F 0.0439(8) 0.7538(5) -0.1774(4) 0.068(3) Uani 0.340(7) 1 d PU D 2
F24A F -0.0852(6) 0.7323(4) -0.1354(4) 0.075(3) Uani 0.340(7) 1 d PU D 2
C31 C 0.06957(15) 0.61305(9) 0.14917(10) 0.0166(4) Uani 1 1 d . . .
C32 C 0.06319(16) 0.56274(9) 0.11199(11) 0.0184(4) Uani 1 1 d . . .
H32 H 0.0538 0.5652 0.0651 0.022 Uiso 1 1 calc R . .
C33 C 0.07008(16) 0.50956(9) 0.14153(11) 0.0201(4) Uani 1 1 d . . .
C34 C 0.08460(16) 0.50360(9) 0.20970(12) 0.0218(4) Uani 1 1 d . . .
H34 H 0.0894 0.4672 0.2298 0.026 Uiso 1 1 calc R . .
C35 C 0.09187(16) 0.55266(10) 0.24753(11) 0.0213(4) Uani 1 1 d . . .
C36 C 0.08358(15) 0.60594(9) 0.21802(10) 0.0184(4) Uani 1 1 d . . .
H36 H 0.0875 0.6386 0.2455 0.022 Uiso 1 1 calc R . .
C37 C 0.0553(2) 0.45749(10) 0.09889(14) 0.0307(5) Uani 1 1 d . . .
C38 C 0.1096(2) 0.54917(11) 0.32135(13) 0.0306(5) Uani 1 1 d . . .
C39 C -0.07066(16) 0.68239(9) 0.11147(11) 0.0183(4) Uani 1 1 d . . .
C40 C -0.11714(17) 0.71265(9) 0.15800(11) 0.0212(4) Uani 1 1 d . . .
H40 H -0.0780 0.7327 0.1920 0.025 Uiso 1 1 calc R . .
C41 C -0.21859(18) 0.71429(10) 0.15608(12) 0.0240(4) Uani 1 1 d . . .
C42 C -0.27911(17) 0.68447(10) 0.10854(12) 0.0243(4) Uani 1 1 d . . .
H42 H -0.3483 0.6852 0.1076 0.029 Uiso 1 1 calc R . .
C43 C -0.23469(17) 0.65343(10) 0.06237(12) 0.0229(4) Uani 1 1 d . . .
C44 C -0.13353(17) 0.65283(9) 0.06371(11) 0.0212(4) Uani 1 1 d . . .
H44 H -0.1058 0.6316 0.0310 0.025 Uiso 1 1 calc R . .
C45 C -0.2624(2) 0.75080(13) 0.20472(14) 0.0337(6) Uani 1 1 d . . .
C46 C -0.29599(19) 0.61928(12) 0.01102(13) 0.0305(5) Uani 1 1 d . . .
C47 C 0.10828(16) 0.72622(9) 0.15767(11) 0.0196(4) Uani 1 1 d . . .
C48 C 0.07532(19) 0.78231(9) 0.15464(11) 0.0236(4) Uani 1 1 d . . .
H48 H 0.0171 0.7913 0.1265 0.028 Uiso 1 1 calc R . .
C49 C 0.1248(2) 0.82549(10) 0.19145(12) 0.0276(5) Uani 1 1 d . B .
C50 C 0.21074(19) 0.81497(10) 0.23207(12) 0.0272(5) Uani 1 1 d . B .
H50 H 0.2439 0.8444 0.2576 0.033 Uiso 1 1 calc R . .
C51 C 0.24727(18) 0.75999(11) 0.23457(14) 0.0287(5) Uani 1 1 d . . .
C52 C 0.19723(17) 0.71686(10) 0.19752(13) 0.0251(5) Uani 1 1 d . C .
H52 H 0.2245 0.6798 0.1994 0.030 Uiso 1 1 calc R . .
C53 C 0.0817(3) 0.88368(12) 0.18963(17) 0.0454(8) Uani 1 1 d . . .
C54 C 0.3394(2) 0.74572(14) 0.2802(2) 0.0486(9) Uani 1 1 d . C .
C55 C 0.08402(16) 0.67801(9) 0.04111(10) 0.0176(4) Uani 1 1 d . . .
C56 C 0.16940(17) 0.65069(9) 0.02741(11) 0.0206(4) Uani 1 1 d . . .
H56 H 0.2060 0.6292 0.0614 0.025 Uiso 1 1 calc R . .
C57 C 0.20259(18) 0.65387(10) -0.03421(12) 0.0241(4) Uani 1 1 d . . .
C58 C 0.1536(2) 0.68586(11) -0.08451(12) 0.0278(5) Uani 1 1 d . . .
H58 H 0.1767 0.6884 -0.1264 0.033 Uiso 1 1 calc R . .
C59 C 0.06943(19) 0.71429(10) -0.07208(12) 0.0263(5) Uani 1 1 d . D .
C60 C 0.03541(17) 0.71021(9) -0.01072(11) 0.0224(4) Uani 1 1 d . . .
H60 H -0.0227 0.7299 -0.0037 0.027 Uiso 1 1 calc R . .
C61 C 0.2915(2) 0.62051(14) -0.04540(14) 0.0379(6) Uani 1 1 d . . .
C62 C 0.0139(3) 0.74770(14) -0.12661(15) 0.0439(7) Uani 1 1 d . . .
O3 O 0.3600(4) -0.2079(3) 0.0304(4) 0.079(2) Uani 0.605(6) 1 d P E 1
C71 C 0.3736(8) -0.2382(4) 0.0883(5) 0.078(3) Uiso 0.605(6) 1 d P E 1
H71A H 0.3666 -0.2126 0.1259 0.102 Uiso 1 1 calc R E 1
H71B H 0.3228 -0.2680 0.0874 0.102 Uiso 1 1 calc R E 1
C72 C 0.2734(4) -0.1850(2) 0.0314(3) 0.0420(14) Uani 0.605(6) 1 d P E 1
H72A H 0.2727 -0.1576 0.0682 0.050 Uiso 1 1 calc R E 1
H72B H 0.2219 -0.2140 0.0339 0.050 Uiso 1 1 calc R E 1
C73 C 0.4600(7) -0.2615(4) 0.0964(5) 0.082(3) Uiso 0.605(6) 1 d P E 1
H73A H 0.4785 -0.2725 0.0532 0.123 Uiso 1 1 calc R E 1
H73B H 0.4586 -0.2952 0.1244 0.123 Uiso 1 1 calc R E 1
H73C H 0.5078 -0.2343 0.1176 0.123 Uiso 1 1 calc R E 1
C74 C 0.2645(7) -0.1579(4) -0.0308(4) 0.077(2) Uani 0.605(6) 1 d P E 1
H74A H 0.2003 -0.1395 -0.0392 0.116 Uiso 1 1 calc R E 1
H74B H 0.2708 -0.1860 -0.0655 0.116 Uiso 1 1 calc R E 1
H74C H 0.3162 -0.1293 -0.0311 0.116 Uiso 1 1 calc R E 1
O3A O 0.3625(9) -0.1767(5) 0.0315(6) 0.047(3) Uani 0.237(4) 1 d P E 2
O3B O 0.3058(12) -0.2135(7) 0.0025(7) 0.042(4) Uani 0.158(3) 1 d P E 2
C71A C 0.3432(18) -0.2290(11) 0.0429(12) 0.054(5) Uiso 0.198(3) 1 d P E 2
C72A C 0.2296(9) -0.1559(5) -0.0154(6) 0.0149(19) Uiso 0.198(3) 1 d P E 2
C73A C 0.4215(7) -0.2493(4) 0.0805(4) 0.0385(18) Uiso 0.395(6) 1 d P E 2
C74A C 0.1866(8) -0.1463(4) 0.0054(4) 0.043(2) Uiso 0.395(6) 1 d P E 2
C74B C 0.1403(9) -0.1351(5) 0.0075(5) 0.056(3) Uiso 0.395(6) 1 d P E 2

loop_
_atom_site_aniso_label
_atom_site_aniso_U_11
_atom_site_aniso_U_22
_atom_site_aniso_U_33
_atom_site_aniso_U_23
_atom_site_aniso_U_13
_atom_site_aniso_U_12
Ru1 0.01808(8) 0.02644(9) 0.02686(9) -0.00460(7) 0.00931(6) -0.00186(7)
Cl1 0.0429(11) 0.050(3) 0.0591(14) 0.0007(15) 0.0228(9) 0.0042(13)
Cl1A 0.0287(7) 0.064(3) 0.0375(8) -0.0012(10) 0.0181(5) -0.0003(9)
Cl2 0.0290(8) 0.0215(10) 0.0288(9) -0.0003(7) -0.0003(6) -0.0086(7)
N1 0.022(2) 0.033(3) 0.033(2) 0.003(2) 0.0030(18) 0.008(2)
O1 0.051(3) 0.042(3) 0.071(4) -0.028(3) -0.022(3) 0.015(2)
Cl2A 0.0303(8) 0.0325(10) 0.0342(9) -0.0106(6) -0.0030(5) 0.0056(6)
N1A 0.039(3) 0.061(5) 0.031(3) -0.007(3) 0.000(2) 0.021(4)
O1A 0.068(5) 0.049(4) 0.062(5) 0.024(3) 0.004(4) -0.006(3)
P1 0.0292(3) 0.0423(4) 0.0170(3) 0.0038(2) 0.0040(2) -0.0028(3)
P2 0.0172(3) 0.0230(3) 0.0363(3) -0.0065(2) -0.0026(2) 0.0031(2)
N2 0.0154(7) 0.0195(8) 0.0191(8) -0.0003(7) 0.0031(6) -0.0004(6)
C1 0.0409(14) 0.0243(11) 0.0213(11) 0.0012(9) 0.0007(10) 0.0070(10)
C2 0.0199(9) 0.0236(10) 0.0179(9) -0.0035(8) 0.0025(7) 0.0033(8)
C3 0.0175(10) 0.0359(13) 0.0246(11) -0.0081(9) 0.0030(8) 0.0040(9)
C4 0.0196(10) 0.0475(15) 0.0254(11) -0.0079(10) 0.0090(9) -0.0078(10)
C5 0.0233(11) 0.0418(14) 0.0208(10) 0.0037(10) 0.0032(8) -0.0105(10)
C6 0.0182(9) 0.0233(10) 0.0247(10) 0.0035(8) 0.0008(8) -0.0053(8)
C7 0.0249(11) 0.0220(12) 0.0439(15) 0.0081(10) -0.0037(10) -0.0025(9)
C8 0.0312(13) 0.0469(16) 0.0226(11) -0.0057(11) -0.0026(10) 0.0069(11)
C9 0.055(2) 0.088(3) 0.0269(14) -0.0236(16) -0.0085(14) 0.022(2)
C10 0.0480(18) 0.066(2) 0.0312(15) 0.0038(14) -0.0077(13) 0.0117(16)
C11 0.0342(14) 0.0454(16) 0.0367(15) -0.0038(13) -0.0062(11) -0.0064(12)
C12 0.078(3) 0.090(3) 0.0349(17) 0.0311(19) -0.0006(17) -0.040(2)
C13 0.069(6) 0.060(7) 0.038(4) 0.008(5) 0.018(3) -0.006(5)
C14 0.092(8) 0.040(5) 0.060(6) 0.026(4) 0.026(6) 0.014(5)
C15 0.066(6) 0.043(6) 0.050(4) 0.009(4) 0.023(4) -0.016(5)
C13A 0.096(9) 0.055(8) 0.029(4) 0.003(5) 0.035(5) -0.015(7)
C14A 0.084(10) 0.040(5) 0.035(5) 0.012(4) 0.010(5) 0.006(5)
C15A 0.067(7) 0.029(5) 0.064(6) 0.010(5) 0.018(5) -0.010(5)
C16 0.0281(14) 0.0316(14) 0.083(3) -0.0239(16) -0.0121(15) 0.0123(11)
C17 0.063(2) 0.0273(16) 0.119(4) -0.005(2) -0.034(2) 0.0154(16)
C18 0.0440(19) 0.061(2) 0.106(3) -0.055(2) -0.006(2) 0.0172(17)
C19 0.0245(14) 0.057(2) 0.123(4) -0.039(2) -0.0049(18) 0.0182(14)
C20 0.0249(11) 0.0274(12) 0.0316(12) -0.0019(9) -0.0076(9) 0.0010(9)
C21 0.0515(19) 0.0438(18) 0.0471(18) 0.0086(14) -0.0233(15) 0.0012(15)
C22 0.0212(11) 0.0386(15) 0.0491(17) -0.0059(13) -0.0045(11) -0.0017(10)
C23 0.0307(13) 0.0404(15) 0.0272(12) -0.0084(11) -0.0008(10) 0.0012(11)
B1 0.0237(11) 0.0127(10) 0.0179(10) -0.0029(8) 0.0047(8) -0.0013(8)
F1 0.0953(16) 0.0159(7) 0.0494(11) 0.0002(7) 0.0064(10) 0.0128(9)
F2 0.0752(13) 0.0242(8) 0.0375(9) -0.0109(7) 0.0204(9) 0.0007(8)
F3 0.0470(11) 0.0405(10) 0.0780(15) -0.0288(10) 0.0025(10) -0.0184(8)
F4 0.0391(10) 0.0777(14) 0.0330(9) 0.0119(9) -0.0166(7) -0.0177(9)
F5 0.0615(12) 0.0740(14) 0.0191(8) -0.0016(8) 0.0034(8) 0.0070(11)
F6 0.1152(19) 0.0410(11) 0.0300(9) 0.0144(8) -0.0078(11) -0.0331(12)
F7 0.123(2) 0.0323(10) 0.0631(13) 0.0044(9) 0.0475(14) 0.0356(12)
F8 0.0417(12) 0.139(2) 0.1016(19) -0.0707(18) 0.0364(12) -0.0096(13)
F9 0.0788(15) 0.0625(13) 0.0272(9) -0.0053(8) 0.0127(9) 0.0270(11)
F10 0.0610(12) 0.0288(9) 0.0521(11) -0.0066(8) -0.0049(9) -0.0131(8)
F11 0.0230(8) 0.0662(13) 0.0562(12) -0.0176(10) -0.0039(7) 0.0008(8)
F12 0.0396(9) 0.0628(12) 0.0280(8) -0.0070(8) 0.0015(7) -0.0138(8)
F13 0.086(4) 0.0181(16) 0.172(6) -0.003(2) 0.068(4) 0.0195(18)
F14 0.094(4) 0.042(2) 0.051(3) 0.0157(19) -0.013(2) 0.011(3)
F15 0.095(3) 0.0267(17) 0.071(3) -0.019(2) -0.030(3) 0.002(2)
F13A 0.091(5) 0.032(3) 0.062(3) -0.003(2) 0.032(3) 0.030(3)
F14A 0.074(4) 0.033(3) 0.082(4) -0.014(3) -0.029(3) 0.012(3)
F15A 0.109(5) 0.0124(19) 0.067(4) 0.002(2) 0.007(3) -0.013(2)
F16 0.0364(12) 0.136(3) 0.107(2) 0.062(2) 0.0267(13) 0.0244(14)
F17 0.0398(11) 0.0933(18) 0.0678(15) 0.0335(13) -0.0105(10) -0.0092(11)
F18 0.065(2) 0.079(2) 0.069(3) -0.040(2) -0.0375(19) 0.0285(18)
F18A 0.039(5) 0.050(5) 0.110(10) -0.031(5) -0.027(5) -0.009(4)
F19 0.0294(10) 0.0875(18) 0.1037(19) -0.0482(15) 0.0014(11) 0.0114(10)
F20 0.0587(12) 0.0396(10) 0.0700(14) 0.0005(9) 0.0144(10) 0.0192(9)
F21 0.1041(19) 0.103(2) 0.0484(12) 0.0227(12) 0.0502(13) 0.0642(16)
F22 0.085(3) 0.092(4) 0.0395(18) 0.021(2) 0.021(2) 0.063(3)
F23 0.074(3) 0.069(3) 0.078(3) 0.056(3) 0.019(2) 0.005(2)
F24 0.123(4) 0.061(2) 0.043(2) -0.0011(17) -0.045(2) 0.025(2)
F22A 0.076(6) 0.040(4) 0.081(6) 0.024(4) -0.010(5) 0.019(4)
F23A 0.082(5) 0.082(5) 0.042(3) 0.017(3) 0.023(3) 0.031(4)
F24A 0.062(4) 0.079(4) 0.072(4) 0.032(3) -0.034(3) -0.004(3)
C31 0.0165(9) 0.0154(9) 0.0183(9) -0.0022(7) 0.0039(7) -0.0009(7)
C32 0.0198(9) 0.0160(9) 0.0197(9) -0.0026(7) 0.0032(7) -0.0010(7)
C33 0.0199(9) 0.0145(9) 0.0262(10) -0.0018(8) 0.0041(8) -0.0002(7)
C34 0.0181(9) 0.0181(10) 0.0287(11) 0.0047(8) 0.0005(8) -0.0019(7)
C35 0.0194(9) 0.0246(11) 0.0192(9) 0.0036(8) -0.0007(7) -0.0048(8)
C36 0.0187(9) 0.0185(9) 0.0179(9) -0.0013(7) 0.0016(7) -0.0016(7)
C37 0.0424(14) 0.0140(10) 0.0363(13) -0.0034(9) 0.0073(11) -0.0007(10)
C38 0.0350(13) 0.0317(13) 0.0232(11) 0.0068(9) -0.0047(9) -0.0103(10)
C39 0.0230(10) 0.0123(8) 0.0205(9) 0.0006(7) 0.0058(8) 0.0014(7)
C40 0.0255(10) 0.0187(10) 0.0201(10) 0.0007(8) 0.0055(8) 0.0030(8)
C41 0.0284(11) 0.0220(10) 0.0228(10) 0.0028(8) 0.0079(9) 0.0073(9)
C42 0.0230(10) 0.0226(11) 0.0279(11) 0.0048(9) 0.0054(9) 0.0047(8)
C43 0.0240(10) 0.0197(10) 0.0251(11) 0.0020(8) 0.0031(8) 0.0005(8)
C44 0.0233(10) 0.0163(9) 0.0246(10) -0.0016(8) 0.0052(8) 0.0015(8)
C45 0.0313(13) 0.0414(15) 0.0301(13) -0.0043(11) 0.0108(10) 0.0101(11)
C46 0.0272(12) 0.0323(13) 0.0315(13) -0.0020(10) 0.0026(10) -0.0019(10)
C47 0.0251(10) 0.0146(9) 0.0204(9) -0.0034(7) 0.0084(8) -0.0031(7)
C48 0.0360(12) 0.0158(10) 0.0195(10) 0.0008(8) 0.0051(9) -0.0028(8)
C49 0.0465(15) 0.0132(9) 0.0239(11) -0.0026(8) 0.0079(10) -0.0035(9)
C50 0.0370(13) 0.0191(10) 0.0272(11) -0.0082(9) 0.0106(10) -0.0108(9)
C51 0.0235(11) 0.0261(12) 0.0374(13) -0.0107(10) 0.0072(9) -0.0063(9)
C52 0.0226(10) 0.0198(10) 0.0343(12) -0.0094(9) 0.0089(9) -0.0027(8)
C53 0.074(2) 0.0155(12) 0.0443(17) -0.0026(11) -0.0019(16) 0.0003(13)
C54 0.0234(13) 0.0334(15) 0.086(3) -0.0257(16) -0.0032(14) -0.0036(11)
C55 0.0222(10) 0.0132(8) 0.0175(9) -0.0020(7) 0.0033(7) -0.0018(7)
C56 0.0244(10) 0.0199(10) 0.0181(9) -0.0017(7) 0.0048(8) 0.0011(8)
C57 0.0268(11) 0.0244(11) 0.0222(10) -0.0022(8) 0.0071(8) 0.0022(9)
C58 0.0373(13) 0.0292(12) 0.0181(10) -0.0001(9) 0.0089(9) 0.0006(10)
C59 0.0344(13) 0.0226(11) 0.0220(10) 0.0027(8) 0.0039(9) 0.0034(9)
C60 0.0263(11) 0.0178(10) 0.0236(10) 0.0015(8) 0.0050(8) 0.0026(8)
C61 0.0397(15) 0.0477(17) 0.0283(13) -0.0019(12) 0.0125(11) 0.0115(13)
C62 0.059(2) 0.0435(17) 0.0288(14) 0.0126(12) 0.0045(13) 0.0118(15)
O3 0.048(3) 0.050(3) 0.142(6) 0.050(4) 0.026(3) 0.001(3)
C72 0.044(3) 0.037(3) 0.050(3) -0.015(2) 0.026(2) -0.014(2)
C74 0.081(6) 0.074(5) 0.085(6) -0.004(4) 0.047(5) 0.010(4)
O3A 0.055(7) 0.028(5) 0.057(6) 0.001(5) 0.010(5) -0.010(5)
O3B 0.034(7) 0.052(9) 0.036(7) 0.007(6) -0.016(6) -0.013(7)

loop_
_atom_type_symbol
_atom_type_description
_atom_type_scat_dispersion_real
_atom_type_scat_dispersion_imag
_atom_type_scat_source
C C 0.0033 0.0016 'International Tables Vol C Tables 4.2.6.8 and 6.1.1.4'
H H 0.0000 0.0000 'International Tables Vol C Tables 4.2.6.8 and 6.1.1.4'
N N 0.0061 0.0033 'International Tables Vol C Tables 4.2.6.8 and 6.1.1.4'
O O 0.0106 0.0060 'International Tables Vol C Tables 4.2.6.8 and 6.1.1.4'
B B 0.0013 0.0007 'International Tables Vol C Tables 4.2.6.8 and 6.1.1.4'
F F 0.0171 0.0103 'International Tables Vol C Tables 4.2.6.8 and 6.1.1.4'
P P 0.1023 0.0942 'International Tables Vol C Tables 4.2.6.8 and 6.1.1.4'
Cl Cl 0.1484 0.1585 'International Tables Vol C Tables 4.2.6.8 and 6.1.1.4'
Ru Ru -1.2594 0.8363 'International Tables Vol C Tables 4.2.6.8 and 6.1.1.4'

loop_
_geom_angle_atom_site_label_1
_geom_angle_atom_site_label_2
_geom_angle_atom_site_label_3
_geom_angle
N1 Ru1 N1A 172.5(3)
N1 Ru1 N2 96.4(2)
N1A Ru1 N2 90.6(2)
N1 Ru1 Cl2 172.63(18)
N1A Ru1 Cl2 8.6(2)
N2 Ru1 Cl2 83.19(7)
N1 Ru1 Cl1 78.6(3)
N1A Ru1 Cl1 94.8(3)
N2 Ru1 Cl1 172.6(3)
Cl2 Ru1 Cl1 102.5(3)
N1 Ru1 Cl2A 15.51(19)
N1A Ru1 Cl2A 171.7(3)
N2 Ru1 Cl2A 83.46(7)
Cl2 Ru1 Cl2A 166.60(6)
Cl1 Ru1 Cl2A 90.7(3)
N1 Ru1 Cl1A 90.1(3)
N1A Ru1 Cl1A 82.8(3)
N2 Ru1 Cl1A 172.4(3)
Cl2 Ru1 Cl1A 89.9(2)
Cl1 Ru1 Cl1A 14.88(8)
Cl2A Ru1 Cl1A 103.5(2)
N1 Ru1 P1 88.18(16)
N1A Ru1 P1 89.9(2)
N2 Ru1 P1 82.25(5)
Cl2 Ru1 P1 84.47(6)
Cl1 Ru1 P1 102.87(18)
Cl2A Ru1 P1 94.94(4)
Cl1A Ru1 P1 94.04(16)
N1 Ru1 P2 95.25(18)
N1A Ru1 P2 88.5(2)
N2 Ru1 P2 81.78(5)
Cl2 Ru1 P2 91.96(5)
Cl1 Ru1 P2 93.18(18)
Cl2A Ru1 P2 84.92(5)
Cl1A Ru1 P2 101.62(15)
P1 Ru1 P2 163.94(2)
O1 N1 Ru1 178.1(5)
O1A N1A Ru1 165.9(9)
C1 P1 C8 104.88(13)
C1 P1 C12 106.06(19)
C8 P1 C12 110.70(15)
C1 P1 Ru1 93.93(8)
C8 P1 Ru1 117.42(10)
C12 P1 Ru1 120.28(14)
C7 P2 C16 106.37(14)
C7 P2 C20 104.65(13)
C16 P2 C20 110.42(13)
C7 P2 Ru1 93.27(8)
C16 P2 Ru1 120.11(13)
C20 P2 Ru1 118.29(8)
C2 N2 C6 120.54(19)
C2 N2 Ru1 119.34(14)
C6 N2 Ru1 120.05(15)
C2 C1 P1 112.99(17)
C2 C1 H1A 109.0
P1 C1 H1A 109.0
C2 C1 H1B 109.0
P1 C1 H1B 109.0
H1A C1 H1B 107.8
N2 C2 C3 120.2(2)
N2 C2 C1 119.1(2)
C3 C2 C1 120.7(2)
C4 C3 C2 119.7(2)
C4 C3 H3 120.2
C2 C3 H3 120.2
C5 C4 C3 119.8(2)
C5 C4 H4 120.1
C3 C4 H4 120.1
C4 C5 C6 119.4(2)
C4 C5 H5 120.3
C6 C5 H5 120.3
N2 C6 C5 120.4(2)
N2 C6 C7 118.2(2)
C5 C6 C7 121.4(2)
C6 C7 P2 111.82(16)
C6 C7 H7A 109.3
P2 C7 H7A 109.3
C6 C7 H7B 109.3
P2 C7 H7B 109.3
H7A C7 H7B 107.9
C11 C8 C10 106.0(3)
C11 C8 C9 110.2(3)
C10 C8 C9 108.6(2)
C11 C8 P1 107.82(18)
C10 C8 P1 114.0(2)
C9 C8 P1 110.1(2)
C8 C9 H9A 109.5
C8 C9 H9B 109.5
H9A C9 H9B 109.5
C8 C9 H9C 109.5
H9A C9 H9C 109.5
H9B C9 H9C 109.5
C8 C10 H10D 109.5
C8 C10 H10E 109.5
H10D C10 H10E 109.5
C8 C10 H10F 109.5
H10D C10 H10F 109.5
H10E C10 H10F 109.5
C8 C11 H11A 109.5
C8 C11 H11B 109.5
H11A C11 H11B 109.5
C8 C11 H11C 109.5
H11A C11 H11C 109.5
H11B C11 H11C 109.5
C14A C12 C13 92.3(7)
C14A C12 C15A 93.3(11)
C13 C12 C15A 115.7(9)
C14A C12 C15 115.9(11)
C13 C12 C15 104.5(7)
C14A C12 C13A 112.4(7)
C15A C12 C13A 116.4(8)
C15 C12 C13A 98.2(7)
C13 C12 C14 105.6(7)
C15A C12 C14 93.2(9)
C15 C12 C14 117.2(9)
C13A C12 C14 124.9(7)
C14A C12 P1 119.5(8)
C13 C12 P1 116.3(7)
C15A C12 P1 115.6(5)
C15 C12 P1 107.0(5)
C13A C12 P1 100.8(6)
C14 C12 P1 106.7(5)
C12 C13 H13A 109.5
C12 C13 H13B 109.5
C12 C13 H13C 109.5
C12 C14 H14A 109.5
C12 C14 H14B 109.5
C12 C14 H14C 109.5
C12 C15 H15A 109.5
C12 C15 H15B 109.5
C12 C15 H15C 109.5
C12 C13A H13D 109.5
C12 C13A H13E 109.5
H13D C13A H13E 109.5
C12 C13A H13F 109.5
H13D C13A H13F 109.5
H13E C13A H13F 109.5
C12 C14A H14D 109.5
C12 C14A H14E 109.5
H14D C14A H14E 109.5
C12 C14A H14F 109.5
H14D C14A H14F 109.5
H14E C14A H14F 109.5
C12 C15A H15D 109.5
C12 C15A H15E 109.5
H15D C15A H15E 109.5
C12 C15A H15F 109.5
H15D C15A H15F 109.5
H15E C15A H15F 109.5
C18 C16 C19 107.4(3)
C18 C16 C17 107.7(3)
C19 C16 C17 112.0(3)
C18 C16 P2 109.6(2)
C19 C16 P2 108.3(2)
C17 C16 P2 111.7(3)
C16 C17 H17A 109.5
C16 C17 H17B 109.5
H17A C17 H17B 109.5
C16 C17 H17C 109.5
H17A C17 H17C 109.5
H17B C17 H17C 109.5
C16 C18 H18A 109.5
C16 C18 H18B 109.5
H18A C18 H18B 109.5
C16 C18 H18C 109.5
H18A C18 H18C 109.5
H18B C18 H18C 109.5
C16 C19 H19P 109.5
C16 C19 H19Q 109.5
H19P C19 H19Q 109.5
C16 C19 H19R 109.5
H19P C19 H19R 109.5
H19Q C19 H19R 109.5
C22 C20 C23 110.5(2)
C22 C20 C21 108.4(2)
C23 C20 C21 105.6(3)
C22 C20 P2 110.3(2)
C23 C20 P2 108.85(17)
C21 C20 P2 113.1(2)
C20 C21 H21A 109.5
C20 C21 H21B 109.5
H21A C21 H21B 109.5
C20 C21 H21C 109.5
H21A C21 H21C 109.5
H21B C21 H21C 109.5
C20 C22 H22A 109.5
C20 C22 H22B 109.5
H22A C22 H22B 109.5
C20 C22 H22C 109.5
H22A C22 H22C 109.5
H22B C22 H22C 109.5
C20 C23 H23A 109.5
C20 C23 H23B 109.5
H23A C23 H23B 109.5
C20 C23 H23C 109.5
H23A C23 H23C 109.5
H23B C23 H23C 109.5
C55 B1 C31 111.51(17)
C55 B1 C47 105.92(17)
C31 B1 C47 112.23(18)
C55 B1 C39 111.54(18)
C31 B1 C39 103.31(16)
C47 B1 C39 112.49(17)
C54 F16 F18A 59.6(6)
C54 F18A F16 51.8(4)
C36 C31 C32 115.47(19)
C36 C31 B1 121.91(18)
C32 C31 B1 122.20(18)
C33 C32 C31 122.2(2)
C33 C32 H32 118.9
C31 C32 H32 118.9
C34 C33 C32 121.3(2)
C34 C33 C37 119.3(2)
C32 C33 C37 119.4(2)
C33 C34 C35 117.6(2)
C33 C34 H34 121.2
C35 C34 H34 121.2
C34 C35 C36 121.1(2)
C34 C35 C38 120.3(2)
C36 C35 C38 118.6(2)
C35 C36 C31 122.3(2)
C35 C36 H36 118.9
C31 C36 H36 118.9
F1 C37 F3 107.1(2)
F1 C37 F2 106.8(2)
F3 C37 F2 105.2(2)
F1 C37 C33 113.0(2)
F3 C37 C33 111.8(2)
F2 C37 C33 112.5(2)
F4 C38 F6 107.2(2)
F4 C38 F5 105.0(2)
F6 C38 F5 106.1(2)
F4 C38 C35 112.2(2)
F6 C38 C35 113.2(2)
F5 C38 C35 112.6(2)
C40 C39 C44 115.3(2)
C40 C39 B1 124.0(2)
C44 C39 B1 120.45(18)
C41 C40 C39 122.3(2)
C41 C40 H40 118.8
C39 C40 H40 118.8
C42 C41 C40 121.2(2)
C42 C41 C45 119.9(2)
C40 C41 C45 118.9(2)
C41 C42 C43 117.6(2)
C41 C42 H42 121.2
C43 C42 H42 121.2
C44 C43 C42 121.0(2)
C44 C43 C46 119.0(2)
C42 C43 C46 120.0(2)
C43 C44 C39 122.6(2)
C43 C44 H44 118.7
C39 C44 H44 118.7
F8 C45 F7 107.0(3)
F8 C45 F9 105.3(3)
F7 C45 F9 105.3(3)
F8 C45 C41 113.9(3)
F7 C45 C41 112.2(2)
F9 C45 C41 112.6(2)
F12 C46 F11 106.7(2)
F12 C46 F10 106.2(2)
F11 C46 F10 106.0(2)
F12 C46 C43 112.6(2)
F11 C46 C43 112.8(2)
F10 C46 C43 112.1(2)
C48 C47 C52 115.5(2)
C48 C47 B1 121.9(2)
C52 C47 B1 122.53(19)
C49 C48 C47 122.3(2)
C49 C48 H48 118.8
C47 C48 H48 118.8
C50 C49 C48 121.2(2)
C50 C49 C53 119.3(2)
C48 C49 C53 119.5(3)
C49 C50 C51 118.0(2)
C49 C50 H50 121.0
C51 C50 H50 121.0
C50 C51 C52 120.5(2)
C50 C51 C54 120.1(2)
C52 C51 C54 119.3(2)
C51 C52 C47 122.4(2)
C51 C52 H52 118.8
C47 C52 H52 118.8
F14A C53 F15 120.6(4)
F14A C53 F13A 116.8(6)
F15 C53 F13A 56.7(4)
F15 C53 F14 105.6(4)
F13A C53 F14 138.9(4)
F14A C53 F13 61.2(5)
F15 C53 F13 110.4(4)
F13A C53 F13 63.7(4)
F14 C53 F13 96.3(4)
F14A C53 F15A 106.8(6)
F13A C53 F15A 96.4(4)
F14 C53 F15A 76.4(4)
F13 C53 F15A 140.6(4)
F14A C53 C49 117.5(4)
F15 C53 C49 119.1(4)
F13A C53 C49 109.9(3)
F14 C53 C49 110.9(3)
F13 C53 C49 111.9(3)
F15A C53 C49 106.8(4)
F16 C54 F17 104.8(3)
F16 C54 F18 110.9(3)
F17 C54 F18 101.3(4)
F16 C54 F18A 68.6(6)
F17 C54 F18A 145.4(6)
F18 C54 F18A 54.7(6)
F16 C54 C51 111.5(3)
F17 C54 C51 114.0(2)
F18 C54 C51 113.6(3)
F18A C54 C51 99.5(5)
C56 C55 C60 115.73(19)
C56 C55 B1 121.30(19)
C60 C55 B1 122.85(19)
C57 C56 C55 122.2(2)
C57 C56 H56 118.9
C55 C56 H56 118.9
C58 C57 C56 121.0(2)
C58 C57 C61 120.6(2)
C56 C57 C61 118.4(2)
C57 C58 C59 118.1(2)
C57 C58 H58 120.9
C59 C58 H58 120.9
C58 C59 C60 120.7(2)
C58 C59 C62 118.8(2)
C60 C59 C62 120.5(2)
C59 C60 C55 122.2(2)
C59 C60 H60 118.9
C55 C60 H60 118.9
F21 C61 F19 110.6(3)
F21 C61 F20 102.9(3)
F19 C61 F20 103.6(3)
F21 C61 C57 113.6(2)
F19 C61 C57 113.5(2)
F20 C61 C57 111.7(2)
F23A C62 F22 120.0(5)
F23A C62 F24 60.7(6)
F22 C62 F24 112.3(4)
F22 C62 F23 106.7(4)
F24 C62 F23 98.6(4)
F23A C62 F24A 111.3(7)
F22 C62 F24A 59.3(5)
F24 C62 F24A 60.4(5)
F23 C62 F24A 138.9(4)
F23A C62 F22A 106.6(7)
F24 C62 F22A 136.6(5)
F23 C62 F22A 78.7(5)
F24A C62 F22A 93.2(6)
F23A C62 C59 121.3(5)
F22 C62 C59 116.1(3)
F24 C62 C59 111.9(3)
F23 C62 C59 109.7(3)
F24A C62 C59 111.0(4)
F22A C62 C59 109.6(4)
C72 O3 C71 103.2(7)
C73 C71 O3 110.7(9)
C73 C71 H71A 109.5
O3 C71 H71A 109.5
C73 C71 H71B 109.5
O3 C71 H71B 109.5
H71A C71 H71B 108.1
O3 C72 C74 98.7(6)
O3 C72 H72A 112.0
C74 C72 H72A 112.0
O3 C72 H72B 112.0
C74 C72 H72B 112.0
H72A C72 H72B 109.7
O3B O3A C71A 45.5(13)
C71A O3B O3A 68.6(18)
C71A O3B C72A 135(2)
O3A O3B C72A 83.3(11)
O3B C71A O3A 66.0(19)
O3B C71A C73A 156(3)
O3A C71A C73A 106.1(19)
C74A C72A O3B 125.3(14)
C74B C72A O3B 135.5(11)
C74B C74A C72A 151.7(19)

loop_
_geom_bond_atom_site_label_1
_geom_bond_atom_site_label_2
_geom_bond_distance
Ru1 N1 1.775(7)
Ru1 N1A 1.817(10)
Ru1 N2 2.0932(17)
Ru1 Cl2 2.3000(19)
Ru1 Cl1 2.333(3)
Ru1 Cl2A 2.3365(19)
Ru1 Cl1A 2.382(2)
Ru1 P1 2.4437(7)
Ru1 P2 2.4566(7)
N1 O1 1.123(8)
N1A O1A 1.035(14)
P1 C1 1.833(3)
P1 C8 1.877(3)
P1 C12 1.885(4)
P2 C7 1.844(3)
P2 C16 1.887(3)
P2 C20 1.891(3)
N2 C2 1.355(3)
N2 C6 1.355(3)
C1 C2 1.504(3)
C1 H1A 0.9900
C1 H1B 0.9900
C2 C3 1.387(3)
C3 C4 1.377(4)
C3 H3 0.9500
C4 C5 1.374(4)
C4 H4 0.9500
C5 C6 1.389(3)
C5 H5 0.9500
C6 C7 1.507(3)
C7 H7A 0.9900
C7 H7B 0.9900
C8 C11 1.532(4)
C8 C10 1.536(4)
C8 C9 1.550(4)
C9 H9A 0.9800
C9 H9B 0.9800
C9 H9C 0.9800
C10 H10D 0.9800
C10 H10E 0.9800
C10 H10F 0.9800
C11 H11A 0.9800
C11 H11B 0.9800
C11 H11C 0.9800
C12 C14A 1.290(18)
C12 C13 1.393(13)
C12 C15A 1.557(13)
C12 C15 1.586(11)
C12 C13A 1.742(15)
C12 C14 1.765(17)
C13 H13A 0.9800
C13 H13B 0.9800
C13 H13C 0.9800
C14 H14A 0.9800
C14 H14B 0.9800
C14 H14C 0.9800
C15 H15A 0.9800
C15 H15B 0.9800
C15 H15C 0.9800
C13A H13D 0.9800
C13A H13E 0.9800
C13A H13F 0.9800
C14A H14D 0.9800
C14A H14E 0.9800
C14A H14F 0.9800
C15A H15D 0.9800
C15A H15E 0.9800
C15A H15F 0.9800
C16 C18 1.536(5)
C16 C19 1.537(5)
C16 C17 1.551(6)
C17 H17A 0.9800
C17 H17B 0.9800
C17 H17C 0.9800
C18 H18A 0.9800
C18 H18B 0.9800
C18 H18C 0.9800
C19 H19P 0.9800
C19 H19Q 0.9800
C19 H19R 0.9800
C20 C22 1.539(4)
C20 C23 1.540(4)
C20 C21 1.540(4)
C21 H21A 0.9800
C21 H21B 0.9800
C21 H21C 0.9800
C22 H22A 0.9800
C22 H22B 0.9800
C22 H22C 0.9800
C23 H23A 0.9800
C23 H23B 0.9800
C23 H23C 0.9800
B1 C55 1.638(3)
B1 C31 1.640(3)
B1 C47 1.641(3)
B1 C39 1.641(3)
F1 C37 1.327(3)
F2 C37 1.339(3)
F3 C37 1.334(3)
F4 C38 1.328(3)
F5 C38 1.340(4)
F6 C38 1.328(3)
F7 C45 1.323(4)
F8 C45 1.314(4)
F9 C45 1.329(3)
F10 C46 1.340(3)
F11 C46 1.338(3)
F12 C46 1.333(3)
F13 C53 1.398(6)
F14 C53 1.387(6)
F15 C53 1.239(5)
F13A C53 1.355(6)
F14A C53 1.181(7)
F15A C53 1.441(7)
F16 C54 1.317(4)
F16 F18A 1.561(11)
F17 C54 1.323(4)
F18 C54 1.344(4)
F18A C54 1.447(11)
F19 C61 1.314(4)
F20 C61 1.366(4)
F21 C61 1.310(3)
F22 C62 1.236(5)
F23 C62 1.394(5)
F24 C62 1.325(5)
F22A C62 1.439(10)
F23A C62 1.170(8)
F24A C62 1.401(8)
C31 C36 1.402(3)
C31 C32 1.405(3)
C32 C33 1.390(3)
C32 H32 0.9500
C33 C34 1.386(3)
C33 C37 1.504(3)
C34 C35 1.387(3)
C34 H34 0.9500
C35 C36 1.392(3)
C35 C38 1.496(3)
C36 H36 0.9500
C39 C40 1.403(3)
C39 C44 1.405(3)
C40 C41 1.392(3)
C40 H40 0.9500
C41 C42 1.388(4)
C41 C45 1.495(3)
C42 C43 1.392(3)
C42 H42 0.9500
C43 C44 1.389(3)
C43 C46 1.496(4)
C44 H44 0.9500
C47 C48 1.398(3)
C47 C52 1.400(3)
C48 C49 1.392(3)
C48 H48 0.9500
C49 C50 1.379(4)
C49 C53 1.494(4)
C50 C51 1.390(4)
C50 H50 0.9500
C51 C52 1.397(3)
C51 C54 1.514(4)
C52 H52 0.9500
C55 C56 1.398(3)
C55 C60 1.402(3)
C56 C57 1.390(3)
C56 H56 0.9500
C57 C58 1.380(3)
C57 C61 1.496(4)
C58 C59 1.388(4)
C58 H58 0.9500
C59 C60 1.391(3)
C59 C62 1.493(4)
C60 H60 0.9500
O3 C72 1.311(8)
O3 C71 1.370(11)
C71 C73 1.302(12)
C71 H71A 0.9900
C71 H71B 0.9900
C72 C74 1.413(10)
C72 H72A 0.9900
C72 H72B 0.9900
C73 H73A 0.9800
C73 H73B 0.9800
C73 H73C 0.9800
C74 H74A 0.9800
C74 H74B 0.9800
C74 H74C 0.9800
O3A O3B 1.263(18)
O3A C71A 1.29(3)
O3B C71A 0.99(3)
O3B C72A 1.73(2)
C71A C73A 1.33(3)
C72A C74A 0.803(13)
C72A C74B 1.454(17)
C74A C74B 0.697(12)

loop_
_geom_torsion_atom_site_label_1
_geom_torsion_atom_site_label_2
_geom_torsion_atom_site_label_3
_geom_torsion_atom_site_label_4
_geom_torsion
N2 Ru1 N1A O1A 9(4)
Cl2 Ru1 N1A O1A -23(2)
Cl1 Ru1 N1A O1A -176(4)
Cl1A Ru1 N1A O1A -168(4)
P1 Ru1 N1A O1A -74(4)
P2 Ru1 N1A O1A 90(4)
N1 Ru1 P1 C1 -123.0(2)
N1A Ru1 P1 C1 64.2(3)
N2 Ru1 P1 C1 -26.33(10)
Cl2 Ru1 P1 C1 57.53(11)
Cl1 Ru1 P1 C1 159.1(3)
Cl2A Ru1 P1 C1 -109.03(10)
Cl1A Ru1 P1 C1 147.0(2)
P2 Ru1 P1 C1 -20.24(14)
N1 Ru1 P1 C8 -14.0(2)
N1A Ru1 P1 C8 173.2(3)
N2 Ru1 P1 C8 82.67(11)
Cl2 Ru1 P1 C8 166.53(11)
Cl1 Ru1 P1 C8 -91.9(3)
Cl2A Ru1 P1 C8 -0.02(11)
Cl1A Ru1 P1 C8 -104.0(2)
P2 Ru1 P1 C8 88.76(13)
N1 Ru1 P1 C12 125.8(3)
N1A Ru1 P1 C12 -46.9(3)
N2 Ru1 P1 C12 -137.50(19)
Cl2 Ru1 P1 C12 -53.64(19)
Cl1 Ru1 P1 C12 48.0(3)
Cl2A Ru1 P1 C12 139.80(19)
Cl1A Ru1 P1 C12 35.8(3)
P2 Ru1 P1 C12 -131.41(19)
N1 Ru1 P2 C7 68.1(2)
N1A Ru1 P2 C7 -118.3(2)
N2 Ru1 P2 C7 -27.57(10)
Cl2 Ru1 P2 C7 -110.40(11)
Cl1 Ru1 P2 C7 146.9(3)
Cl2A Ru1 P2 C7 56.54(10)
Cl1A Ru1 P2 C7 159.3(2)
P1 Ru1 P2 C7 -33.67(13)
N1 Ru1 P2 C16 -42.9(2)
N1A Ru1 P2 C16 130.6(3)
N2 Ru1 P2 C16 -138.63(13)
Cl2 Ru1 P2 C16 138.54(14)
Cl1 Ru1 P2 C16 35.9(3)
Cl2A Ru1 P2 C16 -54.52(13)
Cl1A Ru1 P2 C16 48.3(2)
P1 Ru1 P2 C16 -144.73(14)
N1 Ru1 P2 C20 176.7(2)
N1A Ru1 P2 C20 -9.8(2)
N2 Ru1 P2 C20 81.01(11)
Cl2 Ru1 P2 C20 -1.83(12)
Cl1 Ru1 P2 C20 -104.5(3)
Cl2A Ru1 P2 C20 165.11(11)
Cl1A Ru1 P2 C20 -92.1(2)
P1 Ru1 P2 C20 74.91(14)
N1 Ru1 N2 C2 107.1(2)
N1A Ru1 N2 C2 -70.0(3)
Cl2 Ru1 N2 C2 -65.46(16)
Cl2A Ru1 N2 C2 115.77(16)
P1 Ru1 N2 C2 19.85(15)
P2 Ru1 N2 C2 -158.45(16)
N1 Ru1 N2 C6 -75.9(2)
N1A Ru1 N2 C6 106.9(3)
Cl2 Ru1 N2 C6 111.48(17)
Cl2A Ru1 N2 C6 -67.30(17)
P1 Ru1 N2 C6 -163.21(17)
P2 Ru1 N2 C6 18.49(16)
C8 P1 C1 C2 -85.1(2)
C12 P1 C1 C2 157.7(2)
Ru1 P1 C1 C2 34.59(19)
C6 N2 C2 C3 -0.2(3)
Ru1 N2 C2 C3 176.70(17)
C6 N2 C2 C1 -178.1(2)
Ru1 N2 C2 C1 -1.2(3)
P1 C1 C2 N2 -27.1(3)
P1 C1 C2 C3 155.07(19)
N2 C2 C3 C4 -0.3(3)
C1 C2 C3 C4 177.5(2)
C2 C3 C4 C5 0.4(4)
C3 C4 C5 C6 0.1(4)
C2 N2 C6 C5 0.7(3)
Ru1 N2 C6 C5 -176.16(17)
C2 N2 C6 C7 -179.7(2)
Ru1 N2 C6 C7 3.4(3)
C4 C5 C6 N2 -0.7(4)
C4 C5 C6 C7 179.8(2)
N2 C6 C7 P2 -32.7(3)
C5 C6 C7 P2 146.8(2)
C16 P2 C7 C6 161.0(2)
C20 P2 C7 C6 -82.1(2)
Ru1 P2 C7 C6 38.26(19)
C1 P1 C8 C11 45.8(2)
C12 P1 C8 C11 159.8(3)
Ru1 P1 C8 C11 -56.8(2)
C1 P1 C8 C10 -71.6(2)
C12 P1 C8 C10 42.4(3)
Ru1 P1 C8 C10 -174.15(19)
C1 P1 C8 C9 166.1(2)
C12 P1 C8 C9 -80.0(3)
Ru1 P1 C8 C9 63.5(3)
C1 P1 C12 C14A 46.4(8)
C8 P1 C12 C14A -66.8(8)
Ru1 P1 C12 C14A 150.9(7)
C1 P1 C12 C13 155.7(7)
C8 P1 C12 C13 42.5(7)
Ru1 P1 C12 C13 -99.7(7)
C1 P1 C12 C15A -63.7(9)
C8 P1 C12 C15A -176.9(9)
Ru1 P1 C12 C15A 40.8(10)
C1 P1 C12 C15 -87.9(7)
C8 P1 C12 C15 158.9(7)
Ru1 P1 C12 C15 16.6(7)
C1 P1 C12 C13A 170.0(7)
C8 P1 C12 C13A 56.7(7)
Ru1 P1 C12 C13A -85.5(7)
C1 P1 C12 C14 38.3(6)
C8 P1 C12 C14 -74.9(6)
Ru1 P1 C12 C14 142.8(5)
C7 P2 C16 C18 -77.0(3)
C20 P2 C16 C18 170.0(3)
Ru1 P2 C16 C18 26.9(3)
C7 P2 C16 C19 166.2(3)
C20 P2 C16 C19 53.2(3)
Ru1 P2 C16 C19 -90.0(3)
C7 P2 C16 C17 42.4(3)
C20 P2 C16 C17 -70.6(3)
Ru1 P2 C16 C17 146.2(2)
C7 P2 C20 C22 165.19(18)
C16 P2 C20 C22 -80.7(2)
Ru1 P2 C20 C22 63.2(2)
C7 P2 C20 C23 43.8(2)
C16 P2 C20 C23 157.9(2)
Ru1 P2 C20 C23 -58.2(2)
C7 P2 C20 C21 -73.3(2)
C16 P2 C20 C21 40.8(3)
Ru1 P2 C20 C21 -175.2(2)
C55 B1 C31 C36 153.84(19)
C47 B1 C31 C36 35.2(3)
C39 B1 C31 C36 -86.2(2)
C55 B1 C31 C32 -33.9(3)
C47 B1 C31 C32 -152.56(19)
C39 B1 C31 C32 86.0(2)
C36 C31 C32 C33 0.1(3)
B1 C31 C32 C33 -172.6(2)
C31 C32 C33 C34 -0.6(3)
C31 C32 C33 C37 175.6(2)
C32 C33 C34 C35 0.1(3)
C37 C33 C34 C35 -176.1(2)
C33 C34 C35 C36 0.8(3)
C33 C34 C35 C38 -178.8(2)
C34 C35 C36 C31 -1.3(3)
C38 C35 C36 C31 178.3(2)
C32 C31 C36 C35 0.8(3)
B1 C31 C36 C35 173.5(2)
C34 C33 C37 F1 -25.8(3)
C32 C33 C37 F1 157.9(2)
C34 C33 C37 F3 95.1(3)
C32 C33 C37 F3 -81.2(3)
C34 C33 C37 F2 -146.9(2)
C32 C33 C37 F2 36.9(3)
C34 C35 C38 F4 106.2(3)
C36 C35 C38 F4 -73.4(3)
C34 C35 C38 F6 -15.3(4)
C36 C35 C38 F6 165.1(2)
C34 C35 C38 F5 -135.6(2)
C36 C35 C38 F5 44.8(3)
C55 B1 C39 C40 -142.1(2)
C31 B1 C39 C40 98.0(2)
C47 B1 C39 C40 -23.3(3)
C55 B1 C39 C44 44.1(3)
C31 B1 C39 C44 -75.8(2)
C47 B1 C39 C44 162.98(19)
C44 C39 C40 C41 -1.4(3)
B1 C39 C40 C41 -175.4(2)
C39 C40 C41 C42 1.8(3)
C39 C40 C41 C45 -175.8(2)
C40 C41 C42 C43 -0.8(3)
C45 C41 C42 C43 176.8(2)
C41 C42 C43 C44 -0.5(3)
C41 C42 C43 C46 178.5(2)
C42 C43 C44 C39 0.9(4)
C46 C43 C44 C39 -178.1(2)
C40 C39 C44 C43 0.1(3)
B1 C39 C44 C43 174.3(2)
C42 C41 C45 F8 13.7(4)
C40 C41 C45 F8 -168.7(3)
C42 C41 C45 F7 -107.9(3)
C40 C41 C45 F7 69.7(3)
C42 C41 C45 F9 133.5(3)
C40 C41 C45 F9 -48.9(3)
C44 C43 C46 F12 -44.7(3)
C42 C43 C46 F12 136.3(2)
C44 C43 C46 F11 -165.5(2)
C42 C43 C46 F11 15.5(3)
C44 C43 C46 F10 74.9(3)
C42 C43 C46 F10 -104.1(3)
C55 B1 C47 C48 83.8(2)
C31 B1 C47 C48 -154.3(2)
C39 B1 C47 C48 -38.3(3)
C55 B1 C47 C52 -93.7(2)
C31 B1 C47 C52 28.2(3)
C39 B1 C47 C52 144.2(2)
C52 C47 C48 C49 -3.3(3)
B1 C47 C48 C49 179.1(2)
C47 C48 C49 C50 1.3(4)
C47 C48 C49 C53 -175.6(3)
C48 C49 C50 C51 0.8(4)
C53 C49 C50 C51 177.7(3)
C49 C50 C51 C52 -0.8(4)
C49 C50 C51 C54 -177.9(3)
C50 C51 C52 C47 -1.3(4)
C54 C51 C52 C47 175.8(3)
C48 C47 C52 C51 3.2(3)
B1 C47 C52 C51 -179.1(2)
C50 C49 C53 F14A 166.3(7)
C48 C49 C53 F14A -16.7(7)
C50 C49 C53 F15 5.2(6)
C48 C49 C53 F15 -177.9(5)
C50 C49 C53 F13A -57.0(5)
C48 C49 C53 F13A 119.9(4)
C50 C49 C53 F14 128.0(4)
C48 C49 C53 F14 -55.0(5)
C50 C49 C53 F13 -125.7(4)
C48 C49 C53 F13 51.2(5)
C50 C49 C53 F15A 46.5(5)
C48 C49 C53 F15A -136.6(4)
F18A F16 C54 F17 -144.1(7)
F18A F16 C54 F18 -35.6(6)
F18A F16 C54 C51 92.1(6)
F16 F18A C54 F17 85.1(11)
F16 F18A C54 F18 138.3(5)
F16 F18A C54 C51 -109.5(3)
C50 C51 C54 F16 -100.3(3)
C52 C51 C54 F16 82.6(4)
C50 C51 C54 F17 141.3(3)
C52 C51 C54 F17 -35.8(4)
C50 C51 C54 F18 25.9(5)
C52 C51 C54 F18 -151.2(4)
C50 C51 C54 F18A -29.7(7)
C52 C51 C54 F18A 153.2(7)
C31 B1 C55 C56 -37.8(3)
C47 B1 C55 C56 84.5(2)
C39 B1 C55 C56 -152.77(19)
C31 B1 C55 C60 146.4(2)
C47 B1 C55 C60 -91.2(2)
C39 B1 C55 C60 31.5(3)
C60 C55 C56 C57 -1.8(3)
B1 C55 C56 C57 -177.8(2)
C55 C56 C57 C58 1.9(4)
C55 C56 C57 C61 -176.5(2)
C56 C57 C58 C59 -0.7(4)
C61 C57 C58 C59 177.7(3)
C57 C58 C59 C60 -0.4(4)
C57 C58 C59 C62 -178.2(3)
C58 C59 C60 C55 0.5(4)
C62 C59 C60 C55 178.2(3)
C56 C55 C60 C59 0.6(3)
B1 C55 C60 C59 176.6(2)
C58 C57 C61 F21 -2.5(4)
C56 C57 C61 F21 175.9(3)
C58 C57 C61 F19 124.9(3)
C56 C57 C61 F19 -56.6(4)
C58 C57 C61 F20 -118.4(3)
C56 C57 C61 F20 60.0(3)
C58 C59 C62 F23A -5.9(9)
C60 C59 C62 F23A 176.3(8)
C58 C59 C62 F22 -167.2(5)
C60 C59 C62 F22 15.0(6)
C58 C59 C62 F24 62.2(5)
C60 C59 C62 F24 -115.6(4)
C58 C59 C62 F23 -46.1(5)
C60 C59 C62 F23 136.1(4)
C58 C59 C62 F24A 127.7(6)
C60 C59 C62 F24A -50.1(6)
C58 C59 C62 F22A -130.8(5)
C60 C59 C62 F22A 51.4(6)
C72 O3 C71 C73 -176.7(8)
C71 O3 C72 C74 -177.0(7)
C71A O3A O3B C72A 144(2)
C72A O3B C71A O3A -55(3)
O3A O3B C71A C73A -75(7)
C72A O3B C71A C73A -130(6)
O3B O3A C71A C73A 156(3)
C71A O3B C72A C74A -45(4)
O3A O3B C72A C74A -95.7(17)
C71A O3B C72A C74B -56(3)
O3A O3B C72A C74B -106.7(15)
O3B C72A C74A C74B -144(4)
O3B C72A C74B C74A 43(4)
